data_1547094
loop_
_publ_author_name
'Xiong, Meijun'
'Xie, Xin'
'Liu, Yuanhong'

_publ_section_title
;
 Copper-Catalyzed Borylative Cyclization of in Situ Generated
 o-Allenylaryl Nitriles with Bis(pinacolato)diboron.
;
_journal_issue 13
_journal_name_full 'Organic letters'
_journal_page_first 3398
_journal_page_last 3401
_journal_paper_doi 10.1021/acs.orglett.7b01355
_journal_volume 19
_journal_year 2017
_chemical_formula_sum 'C36 H48 B N O5 Si'
_chemical_formula_weight 613.65
_chemical_name_systematic
; 
 ? 
;
_space_group_crystal_system triclinic
_space_group_IT_number 2
_space_group_name_Hall '-P 1'
_space_group_name_H-M_alt 'P -1'
_symmetry_space_group_name_Hall '-P 1'
_symmetry_space_group_name_H-M 'P -1'
_atom_sites_solution_hydrogens mixed
_audit_creation_method SHELXL-2013
_cell_angle_alpha 93.500(4)
_cell_angle_beta 95.990(4)
_cell_angle_gamma 100.034(4)
_cell_formula_units_Z 2
_cell_length_a 7.2437(12)
_cell_length_b 15.956(3)
_cell_length_c 15.979(3)
_cell_measurement_reflns_used 1015
_cell_measurement_temperature 293(2)
_cell_measurement_theta_max 37.651
_cell_measurement_theta_min 5.573
_cell_volume 1802.8(6)
_computing_cell_refinement 'Bruker SMART'
_computing_data_collection 'Bruker SMART'
_computing_data_reduction 'Bruker SHELXTL'
_computing_molecular_graphics 'Bruker SHELXTL'
_computing_publication_material 'Bruker SHELXTL'
_computing_structure_refinement 'SHELXL-2013 (Sheldrick, 2013)'
_computing_structure_solution 'Bruker SHELXTL'
_diffrn_ambient_temperature 293(2)
_diffrn_measured_fraction_theta_full 0.969
_diffrn_measured_fraction_theta_max 0.998
_diffrn_measurement_device_type 'CCD area detector'
_diffrn_measurement_method 'phi and omega scans'
_diffrn_radiation_type MoK\a
_diffrn_radiation_wavelength 0.71073
_diffrn_reflns_av_R_equivalents 0.0433
_diffrn_reflns_av_unetI/netI 0.0934
_diffrn_reflns_Laue_measured_fraction_full 0.969
_diffrn_reflns_Laue_measured_fraction_max 0.998
_diffrn_reflns_limit_h_max 8
_diffrn_reflns_limit_h_min -8
_diffrn_reflns_limit_k_max 18
_diffrn_reflns_limit_k_min -18
_diffrn_reflns_limit_l_max 15
_diffrn_reflns_limit_l_min -19
_diffrn_reflns_number 10026
_diffrn_reflns_point_group_measured_fraction_full 0.969
_diffrn_reflns_point_group_measured_fraction_max 0.998
_diffrn_reflns_theta_full 25.242
_diffrn_reflns_theta_max 24.998
_diffrn_reflns_theta_min 1.753
_exptl_absorpt_coefficient_mu 0.105
_exptl_absorpt_correction_T_max 0.7456
_exptl_absorpt_correction_T_min 0.6098
_exptl_absorpt_correction_type multi-scan
_exptl_absorpt_process_details sadabs
_exptl_crystal_colour colorless
_exptl_crystal_density_diffrn 1.131
_exptl_crystal_description prismatic
_exptl_crystal_F_000 660
_exptl_crystal_size_max 0.180
_exptl_crystal_size_mid 0.140
_exptl_crystal_size_min 0.080
_refine_diff_density_max 0.853
_refine_diff_density_min -0.314
_refine_diff_density_rms 0.051
_refine_ls_extinction_method none
_refine_ls_goodness_of_fit_ref 1.065
_refine_ls_hydrogen_treatment mixed
_refine_ls_matrix_type full
_refine_ls_number_parameters 599
_refine_ls_number_reflns 6332
_refine_ls_number_restraints 243
_refine_ls_restrained_S_all 1.094
_refine_ls_R_factor_all 0.1802
_refine_ls_R_factor_gt 0.1021
_refine_ls_shift/su_max 0.043
_refine_ls_shift/su_mean 0.003
_refine_ls_structure_factor_coef Fsqd
_refine_ls_weighting_details 'w=1/[\s^2^(Fo^2^)+(0.2000P)^2^] where P=(Fo^2^+2Fc^2^)/3'
_refine_ls_weighting_scheme calc
_refine_ls_wR_factor_gt 0.2993
_refine_ls_wR_factor_ref 0.3626
_reflns_Friedel_coverage 0.000
_reflns_number_gt 2958
_reflns_number_total 6332
_reflns_threshold_expression 'I > 2\s(I)'
_cod_data_source_file ol7b01355_si_003.cif
_cod_data_source_block cd16021
_cod_original_cell_volume 1802.7(5)
_cod_database_code 1547094
_shelx_space_group_comment
; 
The symmetry employed for this shelxl refinement is uniquely defined 
by the following loop, which should always be used as a source of 
symmetry information in preference to the above space-group names. 
They are only intended as comments. 
;
_shelx_estimated_absorpt_t_min 0.981
_shelx_estimated_absorpt_t_max 0.992
_shelxl_version_number 2013-4

loop_
_space_group_symop_operation_xyz
'x, y, z'
'-x, -y, -z'

loop_
_atom_site_label
_atom_site_type_symbol
_atom_site_fract_x
_atom_site_fract_y
_atom_site_fract_z
_atom_site_U_iso_or_equiv
_atom_site_adp_type
_atom_site_occupancy
_atom_site_site_symmetry_order
_atom_site_calc_flag
_atom_site_refinement_flags_posn
_atom_site_refinement_flags_adp
_atom_site_refinement_flags_occupancy
_atom_site_disorder_assembly
_atom_site_disorder_group
Si1 Si 1.2760(3) 0.39291(13) 0.25373(17) 0.0781(8) Uani 0.7 1 d . U P A 1
C31 C 1.332(2) 0.3997(10) 0.1443(10) 0.098(5) Uani 0.6 1 d . U P A 1
H31A H 1.2454 0.3569 0.1080 0.147 Uiso 0.6 1 calc R U P A 1
H31B H 1.4585 0.3905 0.1412 0.147 Uiso 0.6 1 calc R U P A 1
H31C H 1.3205 0.4552 0.1267 0.147 Uiso 0.6 1 calc R U P A 1
C32 C 1.374(3) 0.2981(11) 0.2871(15) 0.090(4) Uani 0.6 1 d . U P A 1
H32A H 1.3874 0.2989 0.3476 0.134 Uiso 0.6 1 calc R U P A 1
H32B H 1.4958 0.2996 0.2676 0.134 Uiso 0.6 1 calc R U P A 1
H32C H 1.2907 0.2469 0.2633 0.134 Uiso 0.6 1 calc R U P A 1
C33 C 1.3694(14) 0.4939(6) 0.3177(6) 0.112(3) Uani 0.7 1 d D U P A 1
C34 C 1.309(2) 0.5685(9) 0.2755(12) 0.159(6) Uani 0.7 1 d D U P A 1
H34A H 1.3914 0.6205 0.2988 0.239 Uiso 0.7 1 calc R U P A 1
H34B H 1.1819 0.5714 0.2850 0.239 Uiso 0.7 1 calc R U P A 1
H34C H 1.3170 0.5612 0.2160 0.239 Uiso 0.7 1 calc R U P A 1
C35 C 1.588(2) 0.5155(13) 0.3222(15) 0.164(8) Uani 0.6 1 d D U P A 1
H35A H 1.6226 0.5298 0.2678 0.246 Uiso 0.6 1 calc R U P A 1
H35B H 1.6402 0.4669 0.3387 0.246 Uiso 0.6 1 calc R U P A 1
H35C H 1.6353 0.5631 0.3629 0.246 Uiso 0.6 1 calc R U P A 1
C36 C 1.313(3) 0.4861(13) 0.4081(9) 0.141(7) Uani 0.6 1 d D U P A 1
H36A H 1.3825 0.5338 0.4446 0.211 Uiso 0.6 1 calc R U P A 1
H36B H 1.3419 0.4340 0.4285 0.211 Uiso 0.6 1 calc R U P A 1
H36C H 1.1804 0.4858 0.4072 0.211 Uiso 0.6 1 calc R U P A 1
Si1' Si 1.1868(10) 0.4492(4) 0.3069(4) 0.1066(19) Uani 0.3 1 d D U P A 2
C31' C 1.183(3) 0.5600(14) 0.2791(17) 0.109(6) Uani 0.4 1 d . U P A 2
H31D H 1.1741 0.5616 0.2189 0.164 Uiso 0.4 1 calc R U P A 2
H31E H 1.2962 0.5968 0.3048 0.164 Uiso 0.4 1 calc R U P A 2
H31F H 1.0753 0.5789 0.2994 0.164 Uiso 0.4 1 calc R U P A 2
C32' C 1.228(5) 0.456(2) 0.4237(19) 0.157(12) Uani 0.4 1 d . U P A 2
H32D H 1.1092 0.4507 0.4463 0.236 Uiso 0.4 1 calc R U P A 2
H32E H 1.3052 0.5100 0.4440 0.236 Uiso 0.4 1 calc R U P A 2
H32F H 1.2909 0.4106 0.4412 0.236 Uiso 0.4 1 calc R U P A 2
C33' C 1.386(3) 0.4209(15) 0.2553(13) 0.111(8) Uani 0.3 1 d D U P A 2
C34' C 1.391(8) 0.3253(19) 0.278(4) 0.124(17) Uani 0.3 1 d D U P A 2
H34D H 1.3094 0.2861 0.2368 0.185 Uiso 0.3 1 calc R U P A 2
H34E H 1.3499 0.3176 0.3330 0.185 Uiso 0.3 1 calc R U P A 2
H34F H 1.5180 0.3147 0.2791 0.185 Uiso 0.3 1 calc R U P A 2
C35' C 1.583(4) 0.4775(19) 0.295(2) 0.157(12) Uani 0.4 1 d D U P A 2
H35D H 1.6845 0.4552 0.2728 0.235 Uiso 0.4 1 calc R U P A 2
H35E H 1.5960 0.4759 0.3554 0.235 Uiso 0.4 1 calc R U P A 2
H35F H 1.5878 0.5354 0.2811 0.235 Uiso 0.4 1 calc R U P A 2
C36' C 1.379(4) 0.4359(16) 0.1566(13) 0.117(9) Uani 0.4 1 d D U P A 2
H36D H 1.5001 0.4649 0.1450 0.176 Uiso 0.4 1 calc R U P A 2
H36E H 1.2852 0.4699 0.1418 0.176 Uiso 0.4 1 calc R U P A 2
H36F H 1.3470 0.3817 0.1240 0.176 Uiso 0.4 1 calc R U P A 2
N1 N 0.5619(5) 0.1115(3) 0.0619(2) 0.0582(10) Uani 1 1 d . . . . .
O1 O 0.2851(5) 0.0358(2) -0.0048(2) 0.0797(11) Uani 1 1 d . . . . .
O2 O 0.2953(4) 0.16281(19) 0.0681(2) 0.0702(10) Uani 1 1 d . . . . .
O5 O 1.0337(5) 0.3789(2) 0.2619(2) 0.0867(11) Uani 1 1 d . . . . .
B1 B 0.9026(9) 0.2267(4) 0.3441(3) 0.0658(15) Uani 1 1 d . . . . .
C1 C 0.7151(6) 0.2621(3) 0.0824(3) 0.0564(11) Uani 1 1 d . . . . .
C2 C 0.6486(7) 0.2779(3) -0.0014(3) 0.0728(14) Uani 1 1 d . . . . .
H2 H 0.5774 0.2334 -0.0376 0.087 Uiso 1 1 calc R U . . .
C3 C 0.6878(8) 0.3572(4) -0.0290(4) 0.0887(17) Uani 1 1 d . . . . .
H3 H 0.6429 0.3665 -0.0837 0.106 Uiso 1 1 calc R U . . .
C4 C 0.7944(8) 0.4245(4) 0.0239(4) 0.0923(18) Uani 1 1 d . . . . .
H4 H 0.8164 0.4788 0.0048 0.111 Uiso 1 1 calc R U . . .
C5 C 0.8674(7) 0.4121(3) 0.1036(4) 0.0808(15) Uani 1 1 d . . . . .
H5 H 0.9402 0.4577 0.1379 0.097 Uiso 1 1 calc R U . . .
C6 C 0.8321(6) 0.3298(3) 0.1339(3) 0.0605(12) Uani 1 1 d . . . . .
C7 C 0.9097(6) 0.3141(3) 0.2166(3) 0.0635(12) Uani 1 1 d . . . . .
C8 C 0.8550(6) 0.2373(3) 0.2498(3) 0.0577(11) Uani 1 1 d . . . . .
C9 C 0.7339(6) 0.1696(3) 0.1969(3) 0.0552(11) Uani 1 1 d . . . . .
C10 C 0.6697(6) 0.1823(3) 0.1154(3) 0.0528(11) Uani 1 1 d . . . . .
C11 C 0.3753(7) 0.0981(3) 0.0381(3) 0.0614(12) Uani 1 1 d . . . . .
C12 C 0.1001(6) 0.1583(3) 0.0390(4) 0.0785(15) Uani 1 1 d . . . . .
H12A H 0.0421 0.1884 0.0807 0.094 Uiso 1 1 calc R U . . .
H12B H 0.0371 0.0991 0.0329 0.094 Uiso 1 1 calc R U . . .
C13 C 0.0723(7) 0.1968(4) -0.0448(4) 0.0796(15) Uani 1 1 d . . . . .
C14 C -0.0527(11) 0.1571(6) -0.1088(5) 0.129(3) Uani 1 1 d . . . . .
H14 H -0.1226 0.1035 -0.1030 0.155 Uiso 1 1 calc R U . . .
C15 C -0.0789(18) 0.1961(10) -0.1848(7) 0.183(5) Uani 1 1 d . . . . .
H15 H -0.1664 0.1681 -0.2288 0.219 Uiso 1 1 calc R U . . .
C16 C 0.0201(19) 0.2726(11) -0.1945(7) 0.171(5) Uani 1 1 d . . . . .
H16 H 0.0029 0.2971 -0.2454 0.206 Uiso 1 1 calc R U . . .
C17 C 0.1409(14) 0.3134(6) -0.1332(7) 0.142(3) Uani 1 1 d . . . . .
H17 H 0.2086 0.3672 -0.1401 0.171 Uiso 1 1 calc R U . . .
C18 C 0.1690(10) 0.2759(5) -0.0561(5) 0.114(2) Uani 1 1 d . . . . .
H18 H 0.2549 0.3055 -0.0124 0.137 Uiso 1 1 calc R U . . .
C19 C 0.6790(8) 0.0851(3) 0.2295(3) 0.0696(12) Uani 1 1 d . U . . .
O3 O 1.0711(10) 0.2416(5) 0.3925(4) 0.1089(18) Uani 0.6 1 d . U P B 1
O4 O 0.7645(10) 0.1924(5) 0.3942(4) 0.1074(18) Uani 0.6 1 d . U P B 1
C20 C 0.815(3) 0.0334(13) 0.2349(14) 0.074(2) Uani 0.5 1 d . U P C 1
H20 H 0.9268 0.0509 0.2120 0.089 Uiso 0.5 1 calc R U P C 1
C21 C 0.7896(16) -0.0485(7) 0.2758(8) 0.086(2) Uani 0.5 1 d D U P C 1
H21A H 0.8409 -0.0391 0.3348 0.103 Uiso 0.5 1 calc R U P C 1
H21B H 0.8542 -0.0888 0.2480 0.103 Uiso 0.5 1 calc R U P C 1
C22 C 0.5665(18) -0.0849(7) 0.2669(10) 0.090(2) Uani 0.5 1 d D U P C 1
H22A H 0.5138 -0.0937 0.2080 0.108 Uiso 0.5 1 calc R U P C 1
H22B H 0.5407 -0.1387 0.2925 0.108 Uiso 0.5 1 calc R U P C 1
C23 C 0.481(2) -0.0138(8) 0.3151(8) 0.085(2) Uani 0.5 1 d D U P C 1
H23A H 0.3499 -0.0342 0.3220 0.102 Uiso 0.5 1 calc R U P C 1
H23B H 0.5516 0.0035 0.3702 0.102 Uiso 0.5 1 calc R U P C 1
C24 C 0.500(3) 0.0601(10) 0.2584(14) 0.075(2) Uani 0.5 1 d D U P C 1
H24A H 0.4064 0.0446 0.2095 0.090 Uiso 0.5 1 calc R U P C 1
H24B H 0.4695 0.1093 0.2890 0.090 Uiso 0.5 1 calc R U P C 1
O3' O 0.9388(17) 0.2927(9) 0.3998(6) 0.117(2) Uani 0.4 1 d . U P B 2
O4' O 0.9319(17) 0.1602(9) 0.3776(6) 0.116(2) Uani 0.4 1 d . U P B 2
C20' C 0.786(5) 0.0227(19) 0.225(2) 0.144(5) Uani 0.5 1 d . U P C 2
H20' H 0.9086 0.0349 0.2111 0.173 Uiso 0.5 1 calc R U P C 2
C21' C 0.692(4) -0.0733(11) 0.2439(12) 0.149(4) Uani 0.5 1 d D U P C 2
H21C H 0.6190 -0.1034 0.1932 0.179 Uiso 0.5 1 calc R U P C 2
H21D H 0.7897 -0.1048 0.2623 0.179 Uiso 0.5 1 calc R U P C 2
C22' C 0.566(3) -0.0658(13) 0.3121(13) 0.151(4) Uani 0.5 1 d D U P C 2
H22C H 0.5111 -0.1223 0.3266 0.181 Uiso 0.5 1 calc R U P C 2
H22D H 0.6388 -0.0349 0.3624 0.181 Uiso 0.5 1 calc R U P C 2
C23' C 0.409(3) -0.0189(11) 0.2813(13) 0.151(4) Uani 0.5 1 d D U P C 2
H23C H 0.3239 -0.0156 0.3239 0.181 Uiso 0.5 1 calc R U P C 2
H23D H 0.3375 -0.0484 0.2301 0.181 Uiso 0.5 1 calc R U P C 2
C24' C 0.505(5) 0.0709(14) 0.264(2) 0.149(5) Uani 0.5 1 d D U P C 2
H24C H 0.4155 0.0938 0.2271 0.179 Uiso 0.5 1 calc R U P C 2
H24D H 0.5244 0.1056 0.3175 0.179 Uiso 0.5 1 calc R U P C 2
C25 C 1.050(2) 0.2034(10) 0.4729(7) 0.117(3) Uani 0.6 1 d D U P B 1
C26 C 0.853(2) 0.2055(12) 0.4824(8) 0.120(3) Uani 0.6 1 d D U P B 1
C27 C 0.811(3) 0.2923(11) 0.5159(10) 0.147(4) Uani 0.6 1 d . U P B 1
H27A H 0.9130 0.3371 0.5081 0.221 Uiso 0.6 1 calc R U P B 1
H27B H 0.7964 0.2912 0.5749 0.221 Uiso 0.6 1 calc R U P B 1
H27C H 0.6962 0.3024 0.4856 0.221 Uiso 0.6 1 calc R U P B 1
C28 C 0.753(3) 0.1321(13) 0.5292(9) 0.131(4) Uani 0.5 1 d . U P B 1
H28A H 0.6197 0.1307 0.5216 0.196 Uiso 0.5 1 calc R U P B 1
H28B H 0.7986 0.1411 0.5883 0.196 Uiso 0.5 1 calc R U P B 1
H28C H 0.7799 0.0788 0.5069 0.196 Uiso 0.5 1 calc R U P B 1
C29 C 1.105(3) 0.1139(10) 0.4618(9) 0.121(4) Uani 0.5 1 d . U P B 1
H29A H 0.9978 0.0737 0.4347 0.181 Uiso 0.5 1 calc R U P B 1
H29B H 1.1431 0.0960 0.5162 0.181 Uiso 0.5 1 calc R U P B 1
H29C H 1.2069 0.1168 0.4278 0.181 Uiso 0.5 1 calc R U P B 1
C30 C 1.193(2) 0.2583(11) 0.5405(7) 0.139(4) Uani 0.6 1 d . U P B 1
H30A H 1.3172 0.2484 0.5333 0.208 Uiso 0.6 1 calc R U P B 1
H30B H 1.1627 0.2435 0.5955 0.208 Uiso 0.6 1 calc R U P B 1
H30C H 1.1878 0.3175 0.5352 0.208 Uiso 0.6 1 calc R U P B 1
C25' C 0.926(5) 0.264(2) 0.4799(19) 0.182(6) Uani 0.4 1 d D U P B 2
C26' C 0.953(6) 0.172(2) 0.474(2) 0.181(6) Uani 0.4 1 d D U P B 2
C27' C 1.175(5) 0.163(2) 0.4868(18) 0.185(7) Uani 0.4 1 d . U P B 2
H27D H 1.2090 0.1387 0.4353 0.277 Uiso 0.4 1 calc R U P B 2
H27E H 1.1952 0.1265 0.5312 0.277 Uiso 0.4 1 calc R U P B 2
H27F H 1.2518 0.2183 0.5015 0.277 Uiso 0.4 1 calc R U P B 2
C28' C 0.851(4) 0.1012(15) 0.5065(14) 0.183(6) Uani 0.5 1 d . U P B 2
H28D H 0.8805 0.1055 0.5668 0.275 Uiso 0.5 1 calc R U P B 2
H28E H 0.8846 0.0498 0.4829 0.275 Uiso 0.5 1 calc R U P B 2
H28F H 0.7186 0.0997 0.4923 0.275 Uiso 0.5 1 calc R U P B 2
C29' C 0.710(4) 0.2390(17) 0.5206(15) 0.193(7) Uani 0.5 1 d . U P B 2
H29D H 0.6204 0.2027 0.4795 0.290 Uiso 0.5 1 calc R U P B 2
H29E H 0.6643 0.2907 0.5335 0.290 Uiso 0.5 1 calc R U P B 2
H29F H 0.7268 0.2102 0.5710 0.290 Uiso 0.5 1 calc R U P B 2
C30' C 1.052(5) 0.3245(18) 0.5483(15) 0.191(7) Uani 0.4 1 d . U P B 2
H30D H 1.1765 0.3384 0.5318 0.286 Uiso 0.4 1 calc R U P B 2
H30E H 1.0575 0.2977 0.6004 0.286 Uiso 0.4 1 calc R U P B 2
H30F H 1.0008 0.3757 0.5557 0.286 Uiso 0.4 1 calc R U P B 2
H1 H 0.614(8) 0.063(3) 0.056(3) 0.093(16) Uiso 1 1 d . . . . .

loop_
_atom_site_aniso_label
_atom_site_aniso_U_11
_atom_site_aniso_U_22
_atom_site_aniso_U_33
_atom_site_aniso_U_23
_atom_site_aniso_U_13
_atom_site_aniso_U_12
Si1 0.0518(14) 0.0589(12) 0.1176(19) -0.0003(12) -0.0088(12) 0.0074(11)
C31 0.065(7) 0.117(11) 0.101(8) -0.027(7) 0.026(6) -0.010(7)
C32 0.065(7) 0.071(8) 0.146(10) 0.037(8) 0.015(7) 0.037(7)
C33 0.101(6) 0.101(6) 0.118(6) 0.007(5) -0.012(5) -0.013(5)
C34 0.194(14) 0.086(7) 0.195(13) 0.001(8) 0.023(12) 0.022(10)
C35 0.117(11) 0.153(14) 0.183(15) -0.025(11) -0.025(10) -0.042(10)
C36 0.148(14) 0.177(14) 0.078(9) -0.040(9) -0.004(8) 0.004(11)
Si1' 0.104(5) 0.108(4) 0.098(4) -0.006(3) 0.008(3) 0.000(4)
C31' 0.132(15) 0.076(10) 0.117(12) -0.005(8) 0.019(12) 0.012(11)
C32' 0.16(2) 0.167(19) 0.124(16) -0.010(13) 0.002(14) -0.008(15)
C33' 0.101(11) 0.133(12) 0.099(11) 0.001(9) 0.017(9) 0.019(9)
C34' 0.12(2) 0.09(2) 0.17(2) 0.036(16) 0.039(15) 0.031(16)
C35' 0.145(18) 0.159(19) 0.153(18) -0.011(15) 0.012(13) 0.002(14)
C36' 0.131(18) 0.120(16) 0.098(13) 0.017(12) 0.000(11) 0.019(13)
N1 0.044(2) 0.062(2) 0.070(2) 0.0024(19) 0.0042(18) 0.0178(19)
O1 0.061(2) 0.071(2) 0.101(3) -0.018(2) -0.0082(18) 0.0125(18)
O2 0.050(2) 0.075(2) 0.086(2) -0.0086(17) 0.0064(16) 0.0211(17)
O5 0.089(3) 0.060(2) 0.096(3) 0.0054(18) -0.030(2) -0.0017(19)
B1 0.075(4) 0.066(3) 0.058(3) 0.010(3) -0.002(3) 0.021(3)
C1 0.042(3) 0.070(3) 0.059(3) 0.012(2) 0.006(2) 0.013(2)
C2 0.055(3) 0.094(4) 0.071(3) 0.026(3) -0.001(2) 0.014(3)
C3 0.071(4) 0.116(5) 0.080(4) 0.049(4) 0.002(3) 0.007(3)
C4 0.069(4) 0.096(4) 0.111(5) 0.059(4) -0.003(3) 0.003(3)
C5 0.055(3) 0.074(3) 0.111(4) 0.033(3) -0.006(3) 0.002(3)
C6 0.045(3) 0.072(3) 0.067(3) 0.022(2) 0.005(2) 0.012(2)
C7 0.055(3) 0.063(3) 0.071(3) 0.006(2) -0.003(2) 0.013(2)
C8 0.047(3) 0.059(3) 0.067(3) 0.010(2) 0.000(2) 0.014(2)
C9 0.045(2) 0.055(3) 0.068(3) 0.010(2) 0.006(2) 0.014(2)
C10 0.039(2) 0.060(3) 0.061(3) 0.004(2) 0.005(2) 0.014(2)
C11 0.047(3) 0.072(3) 0.067(3) 0.005(2) 0.004(2) 0.017(3)
C12 0.042(3) 0.086(3) 0.107(4) -0.002(3) 0.007(3) 0.016(3)
C13 0.050(3) 0.092(4) 0.098(4) -0.003(3) 0.005(3) 0.022(3)
C14 0.100(6) 0.163(7) 0.111(6) -0.012(5) -0.016(4) 0.011(5)
C15 0.169(11) 0.256(14) 0.102(7) -0.011(9) -0.035(6) 0.021(10)
C16 0.138(10) 0.263(15) 0.126(8) 0.039(10) -0.003(7) 0.074(10)
C17 0.122(7) 0.159(8) 0.165(8) 0.069(7) 0.024(6) 0.055(6)
C18 0.102(5) 0.111(5) 0.127(6) 0.019(4) -0.006(4) 0.020(4)
C19 0.077(3) 0.064(3) 0.072(3) 0.017(2) 0.016(2) 0.016(2)
O3 0.090(4) 0.169(5) 0.064(3) 0.033(3) -0.010(3) 0.016(3)
O4 0.097(4) 0.167(5) 0.056(3) 0.031(3) -0.001(3) 0.016(3)
C20 0.083(4) 0.065(4) 0.081(4) 0.021(3) 0.011(3) 0.025(3)
C21 0.097(4) 0.071(4) 0.092(4) 0.021(3) 0.005(4) 0.019(4)
C22 0.100(4) 0.075(4) 0.093(4) 0.024(4) 0.013(4) 0.007(4)
C23 0.091(4) 0.074(4) 0.088(4) 0.027(3) 0.014(4) 0.002(4)
C24 0.079(4) 0.068(4) 0.079(4) 0.023(3) 0.016(3) 0.008(3)
O3' 0.110(4) 0.169(5) 0.068(3) 0.028(4) -0.006(3) 0.016(4)
O4' 0.108(4) 0.168(5) 0.069(3) 0.028(4) -0.009(3) 0.020(4)
C20' 0.191(12) 0.101(8) 0.155(9) 0.045(7) 0.041(8) 0.039(8)
C21' 0.195(11) 0.106(7) 0.157(9) 0.043(7) 0.039(8) 0.034(7)
C22' 0.197(11) 0.110(7) 0.154(9) 0.046(7) 0.038(7) 0.027(7)
C23' 0.195(11) 0.113(7) 0.151(9) 0.050(7) 0.037(8) 0.023(7)
C24' 0.193(12) 0.112(8) 0.149(9) 0.050(7) 0.038(8) 0.020(8)
C25 0.138(7) 0.164(7) 0.057(4) 0.040(5) -0.002(4) 0.052(6)
C26 0.140(7) 0.171(7) 0.058(4) 0.034(5) 0.011(4) 0.047(6)
C27 0.164(9) 0.190(9) 0.094(7) 0.012(7) 0.021(7) 0.043(8)
C28 0.147(9) 0.180(9) 0.072(6) 0.047(7) 0.032(6) 0.025(8)
C29 0.149(9) 0.152(9) 0.074(6) 0.039(6) -0.011(6) 0.068(7)
C30 0.142(8) 0.189(9) 0.078(6) 0.024(6) -0.028(6) 0.030(7)
C25' 0.221(15) 0.208(13) 0.119(9) 0.031(9) 0.037(9) 0.024(12)
C26' 0.220(15) 0.206(13) 0.119(9) 0.037(8) 0.033(9) 0.027(12)
C27' 0.218(17) 0.211(15) 0.126(11) 0.037(11) 0.025(11) 0.030(14)
C28' 0.226(17) 0.200(14) 0.126(10) 0.049(10) 0.024(10) 0.031(12)
C29' 0.223(16) 0.219(15) 0.137(10) 0.021(10) 0.048(10) 0.022(13)
C30' 0.230(17) 0.211(15) 0.124(10) 0.023(10) 0.034(11) 0.010(13)

loop_
_atom_type_symbol
_atom_type_description
_atom_type_scat_dispersion_real
_atom_type_scat_dispersion_imag
_atom_type_scat_source
C C 0.0033 0.0016 'International Tables Vol C Tables 4.2.6.8 and 6.1.1.4'
H H 0.0000 0.0000 'International Tables Vol C Tables 4.2.6.8 and 6.1.1.4'
B B 0.0013 0.0007 'International Tables Vol C Tables 4.2.6.8 and 6.1.1.4'
N N 0.0061 0.0033 'International Tables Vol C Tables 4.2.6.8 and 6.1.1.4'
O O 0.0106 0.0060 'International Tables Vol C Tables 4.2.6.8 and 6.1.1.4'
Si Si 0.0817 0.0704 'International Tables Vol C Tables 4.2.6.8 and 6.1.1.4'

loop_
_geom_angle_atom_site_label_1
_geom_angle_atom_site_label_2
_geom_angle_atom_site_label_3
_geom_angle
O5 Si1 C33 102.9(4)
O5 Si1 C31 113.1(5)
C33 Si1 C31 111.1(6)
O5 Si1 C32 111.0(6)
C33 Si1 C32 116.1(7)
C31 Si1 C32 103.0(9)
Si1 C31 H31A 109.5
Si1 C31 H31B 109.5
H31A C31 H31B 109.5
Si1 C31 H31C 109.5
H31A C31 H31C 109.5
H31B C31 H31C 109.5
Si1 C32 H32A 109.5
Si1 C32 H32B 109.5
H32A C32 H32B 109.5
Si1 C32 H32C 109.5
H32A C32 H32C 109.5
H32B C32 H32C 109.5
C34 C33 C35 102.5(12)
C34 C33 C36 113.8(13)
C35 C33 C36 109.2(13)
C34 C33 Si1 111.2(9)
C35 C33 Si1 110.8(10)
C36 C33 Si1 109.2(9)
C33 C34 H34A 109.5
C33 C34 H34B 109.5
H34A C34 H34B 109.5
C33 C34 H34C 109.5
H34A C34 H34C 109.5
H34B C34 H34C 109.5
C33 C35 H35A 109.5
C33 C35 H35B 109.5
H35A C35 H35B 109.5
C33 C35 H35C 109.5
H35A C35 H35C 109.5
H35B C35 H35C 109.5
C33 C36 H36A 109.5
C33 C36 H36B 109.5
H36A C36 H36B 109.5
C33 C36 H36C 109.5
H36A C36 H36C 109.5
H36B C36 H36C 109.5
O5 Si1' C33' 97.6(9)
O5 Si1' C32' 118.5(10)
C33' Si1' C32' 113.4(14)
O5 Si1' C31' 117.5(9)
C33' Si1' C31' 103.2(11)
C32' Si1' C31' 105.5(14)
Si1' C31' H31D 109.5
Si1' C31' H31E 109.5
H31D C31' H31E 109.5
Si1' C31' H31F 109.5
H31D C31' H31F 109.5
H31E C31' H31F 109.5
Si1' C32' H32D 109.5
Si1' C32' H32E 109.5
H32D C32' H32E 109.5
Si1' C32' H32F 109.5
H32D C32' H32F 109.5
H32E C32' H32F 109.5
C35' C33' C34' 107(3)
C35' C33' C36' 103(2)
C34' C33' C36' 116(3)
C35' C33' Si1' 112.1(17)
C34' C33' Si1' 104(2)
C36' C33' Si1' 115.1(16)
C33' C34' H34D 109.4
C33' C34' H34E 109.5
H34D C34' H34E 109.5
C33' C34' H34F 109.5
H34D C34' H34F 109.5
H34E C34' H34F 109.5
C33' C35' H35D 109.5
C33' C35' H35E 109.5
H35D C35' H35E 109.5
C33' C35' H35F 109.5
H35D C35' H35F 109.5
H35E C35' H35F 109.5
C33' C36' H36D 109.5
C33' C36' H36E 109.5
H36D C36' H36E 109.5
C33' C36' H36F 109.5
H36D C36' H36F 109.5
H36E C36' H36F 109.5
C11 N1 C10 126.3(4)
C11 N1 H1 113(3)
C10 N1 H1 117(3)
C11 O2 C12 115.8(4)
C7 O5 Si1' 174.2(5)
C7 O5 Si1 121.3(3)
O4' B1 O3' 111.0(8)
O3 B1 O4 107.9(5)
O4' B1 C8 127.6(7)
O3' B1 C8 121.0(6)
O3 B1 C8 130.0(6)
O4 B1 C8 122.0(5)
C10 C1 C6 118.9(4)
C10 C1 C2 123.0(4)
C6 C1 C2 118.2(4)
C3 C2 C1 120.8(5)
C3 C2 H2 119.6
C1 C2 H2 119.6
C2 C3 C4 120.4(5)
C2 C3 H3 119.8
C4 C3 H3 119.8
C5 C4 C3 121.1(5)
C5 C4 H4 119.5
C3 C4 H4 119.5
C4 C5 C6 120.0(5)
C4 C5 H5 120.0
C6 C5 H5 120.0
C1 C6 C5 119.4(4)
C1 C6 C7 119.1(4)
C5 C6 C7 121.5(5)
O5 C7 C8 121.4(4)
O5 C7 C6 117.5(4)
C8 C7 C6 121.1(4)
C7 C8 C9 118.7(4)
C7 C8 B1 121.2(4)
C9 C8 B1 119.8(4)
C10 C9 C8 120.4(4)
C10 C9 C19 119.5(4)
C8 C9 C19 120.1(4)
C9 C10 C1 121.5(4)
C9 C10 N1 119.0(4)
C1 C10 N1 119.4(4)
O1 C11 N1 125.3(4)
O1 C11 O2 122.9(4)
N1 C11 O2 111.8(4)
O2 C12 C13 112.2(4)
O2 C12 H12A 109.2
C13 C12 H12A 109.2
O2 C12 H12B 109.2
C13 C12 H12B 109.2
H12A C12 H12B 107.9
C14 C13 C18 117.5(7)
C14 C13 C12 122.0(6)
C18 C13 C12 120.5(6)
C13 C14 C15 120.4(9)
C13 C14 H14 119.8
C15 C14 H14 119.8
C16 C15 C14 120.7(11)
C16 C15 H15 119.6
C14 C15 H15 119.6
C17 C16 C15 120.5(13)
C17 C16 H16 119.8
C15 C16 H16 119.8
C16 C17 C18 119.9(10)
C16 C17 H17 120.1
C18 C17 H17 120.1
C13 C18 C17 121.1(8)
C13 C18 H18 119.5
C17 C18 H18 119.5
C20' C19 C24' 121.1(19)
C20 C19 C24 121.6(12)
C20' C19 C9 122.6(15)
C20 C19 C9 116.7(10)
C24' C19 C9 116.3(11)
C24 C19 C9 121.6(8)
B1 O3 C25 109.3(8)
B1 O4 C26 106.8(8)
C19 C20 C21 123.0(17)
C19 C20 H20 118.5
C21 C20 H20 118.5
C20 C21 C22 106.9(11)
C20 C21 H21A 110.3
C22 C21 H21A 110.3
C20 C21 H21B 110.3
C22 C21 H21B 110.3
H21A C21 H21B 108.6
C23 C22 C21 104.7(11)
C23 C22 H22A 110.8
C21 C22 H22A 110.8
C23 C22 H22B 110.8
C21 C22 H22B 110.8
H22A C22 H22B 108.9
C24 C23 C22 104.3(12)
C24 C23 H23A 110.9
C22 C23 H23A 110.9
C24 C23 H23B 110.9
C22 C23 H23B 110.9
H23A C23 H23B 108.9
C19 C24 C23 116.7(15)
C19 C24 H24A 108.1
C23 C24 H24A 108.1
C19 C24 H24B 108.1
C23 C24 H24B 108.1
H24A C24 H24B 107.3
B1 O3' C25' 108.6(17)
B1 O4' C26' 112.4(16)
C19 C20' C21' 118(3)
C19 C20' H20' 120.9
C21' C20' H20' 120.9
C22' C21' C20' 107.8(18)
C22' C21' H21C 110.1
C20' C21' H21C 110.1
C22' C21' H21D 110.2
C20' C21' H21D 110.2
H21C C21' H21D 108.5
C23' C22' C21' 109.5(18)
C23' C22' H22C 109.8
C21' C22' H22C 109.8
C23' C22' H22D 109.8
C21' C22' H22D 109.8
H22C C22' H22D 108.2
C22' C23' C24' 107(2)
C22' C23' H23C 110.4
C24' C23' H23C 110.4
C22' C23' H23D 110.4
C24' C23' H23D 110.4
H23C C23' H23D 108.6
C19 C24' C23' 122(2)
C19 C24' H24C 106.9
C23' C24' H24C 106.9
C19 C24' H24D 106.9
C23' C24' H24D 106.9
H24C C24' H24D 106.7
C26 C25 O3 101.9(9)
C26 C25 C30 114.9(13)
O3 C25 C30 107.6(11)
C26 C25 C29 116.8(17)
O3 C25 C29 106.1(10)
C30 C25 C29 108.6(12)
C25 C26 O4 102.2(10)
C25 C26 C28 115.1(15)
O4 C26 C28 106.6(12)
C25 C26 C27 115.9(17)
O4 C26 C27 104.9(11)
C28 C26 C27 110.8(13)
C26 C27 H27A 109.5
C26 C27 H27B 109.5
H27A C27 H27B 109.5
C26 C27 H27C 109.4
H27A C27 H27C 109.5
H27B C27 H27C 109.5
C26 C28 H28A 109.5
C26 C28 H28B 109.5
H28A C28 H28B 109.5
C26 C28 H28C 109.5
H28A C28 H28C 109.5
H28B C28 H28C 109.5
C25 C29 H29A 109.5
C25 C29 H29B 109.5
H29A C29 H29B 109.5
C25 C29 H29C 109.5
H29A C29 H29C 109.5
H29B C29 H29C 109.5
C25 C30 H30A 109.5
C25 C30 H30B 109.5
H30A C30 H30B 109.5
C25 C30 H30C 109.5
H30A C30 H30C 109.5
H30B C30 H30C 109.5
O3' C25' C26' 107(3)
O3' C25' C30' 112(3)
C26' C25' C30' 117(3)
O3' C25' C29' 122(3)
C26' C25' C29' 93(3)
C30' C25' C29' 105(2)
C28' C26' C25' 129(4)
C28' C26' O4' 110(3)
C25' C26' O4' 96(2)
C28' C26' C27' 107(3)
C25' C26' C27' 113(4)
O4' C26' C27' 96(2)
C26' C27' H27D 109.5
C26' C27' H27E 109.5
H27D C27' H27E 109.5
C26' C27' H27F 109.5
H27D C27' H27F 109.5
H27E C27' H27F 109.5
C26' C28' H28D 109.5
C26' C28' H28E 109.5
H28D C28' H28E 109.5
C26' C28' H28F 109.5
H28D C28' H28F 109.5
H28E C28' H28F 109.5
C25' C29' H29D 109.5
C25' C29' H29E 109.5
H29D C29' H29E 109.5
C25' C29' H29F 109.5
H29D C29' H29F 109.5
H29E C29' H29F 109.5
C25' C30' H30D 109.5
C25' C30' H30E 109.5
H30D C30' H30E 109.5
C25' C30' H30F 109.4
H30D C30' H30F 109.5
H30E C30' H30F 109.5

loop_
_geom_bond_atom_site_label_1
_geom_bond_atom_site_label_2
_geom_bond_distance
Si1 O5 1.750(4)
Si1 C33 1.837(10)
Si1 C31 1.840(15)
Si1 C32 1.865(15)
C31 H31A 0.9600
C31 H31B 0.9600
C31 H31C 0.9600
C32 H32A 0.9600
C32 H32B 0.9600
C32 H32C 0.9600
C33 C34 1.509(14)
C33 C35 1.551(15)
C33 C36 1.548(14)
C34 H34A 0.9600
C34 H34B 0.9600
C34 H34C 0.9600
C35 H35A 0.9600
C35 H35B 0.9600
C35 H35C 0.9600
C36 H36A 0.9600
C36 H36B 0.9600
C36 H36C 0.9600
Si1' O5 1.518(7)
Si1' C33' 1.843(16)
Si1' C32' 1.85(3)
Si1' C31' 1.85(2)
C31' H31D 0.9600
C31' H31E 0.9600
C31' H31F 0.9600
C32' H32D 0.9600
C32' H32E 0.9600
C32' H32F 0.9600
C33' C35' 1.596(18)
C33' C34' 1.597(19)
C33' C36' 1.607(18)
C34' H34D 0.9600
C34' H34E 0.9600
C34' H34F 0.9600
C35' H35D 0.9600
C35' H35E 0.9600
C35' H35F 0.9600
C36' H36D 0.9600
C36' H36E 0.9600
C36' H36F 0.9600
N1 C11 1.341(6)
N1 C10 1.433(5)
N1 H1 0.92(5)
O1 C11 1.217(5)
O2 C11 1.357(5)
O2 C12 1.430(5)
O5 C7 1.361(5)
B1 O4' 1.257(12)
B1 O3' 1.308(13)
B1 O3 1.351(9)
B1 O4 1.404(9)
B1 C8 1.537(7)
C1 C10 1.408(6)
C1 C6 1.410(6)
C1 C2 1.427(6)
C2 C3 1.359(7)
C2 H2 0.9300
C3 C4 1.388(7)
C3 H3 0.9300
C4 C5 1.366(7)
C4 H4 0.9300
C5 C6 1.418(6)
C5 H5 0.9300
C6 C7 1.435(6)
C7 C8 1.376(6)
C8 C9 1.433(6)
C9 C10 1.376(6)
C9 C19 1.480(6)
C12 C13 1.516(8)
C12 H12A 0.9700
C12 H12B 0.9700
C13 C14 1.340(8)
C13 C18 1.364(8)
C14 C15 1.408(13)
C14 H14 0.9300
C15 C16 1.329(14)
C15 H15 0.9300
C16 C17 1.301(13)
C16 H16 0.9300
C17 C18 1.412(10)
C17 H17 0.9300
C18 H18 0.9300
C19 C20' 1.36(4)
C19 C20 1.39(2)
C19 C24' 1.42(4)
C19 C24 1.42(2)
O3 C25 1.467(13)
O4 C26 1.474(14)
C20 C21 1.49(2)
C20 H20 0.9300
C21 C22 1.608(14)
C21 H21A 0.9700
C21 H21B 0.9700
C22 C23 1.581(14)
C22 H22A 0.9700
C22 H22B 0.9700
C23 C24 1.525(15)
C23 H23A 0.9700
C23 H23B 0.9700
C24 H24A 0.9700
C24 H24B 0.9700
O3' C25' 1.40(3)
O4' C26' 1.52(3)
C20' C21' 1.62(3)
C20' H20' 0.9300
C21' C22' 1.507(16)
C21' H21C 0.9700
C21' H21D 0.9700
C22' C23' 1.520(16)
C22' H22C 0.9700
C22' H22D 0.9700
C23' C24' 1.533(17)
C23' H23C 0.9700
C23' H23D 0.9700
C24' H24C 0.9700
C24' H24D 0.9700
C25 C26 1.452(14)
C25 C30 1.530(19)
C25 C29 1.55(2)
C26 C28 1.54(2)
C26 C27 1.55(2)
C27 H27A 0.9600
C27 H27B 0.9600
C27 H27C 0.9600
C28 H28A 0.9600
C28 H28B 0.9600
C28 H28C 0.9600
C29 H29A 0.9600
C29 H29B 0.9600
C29 H29C 0.9600
C30 H30A 0.9600
C30 H30B 0.9600
C30 H30C 0.9600
C25' C26' 1.512(19)
C25' C30' 1.52(4)
C25' C29' 1.74(4)
C26' C28' 1.40(4)
C26' C27' 1.63(5)
C27' H27D 0.9600
C27' H27E 0.9600
C27' H27F 0.9600
C28' H28D 0.9600
C28' H28E 0.9600
C28' H28F 0.9600
C29' H29D 0.9600
C29' H29E 0.9600
C29' H29F 0.9600
C30' H30D 0.9600
C30' H30E 0.9600
C30' H30F 0.9600

loop_
_geom_hbond_atom_site_label_D
_geom_hbond_atom_site_label_H
_geom_hbond_atom_site_label_A
_geom_hbond_distance_DH
_geom_hbond_distance_HA
_geom_hbond_distance_DA
_geom_hbond_angle_DHA
_geom_hbond_site_symmetry_A
N1 H1 O1 0.92(5) 2.01(5) 2.905(5) 162(5) 2_655
N1 H1 O1 0.92(5) 2.01(5) 2.905(5) 162(5) 2_655
N1 H1 O1 0.92(5) 2.01(5) 2.905(5) 162(5) 2_655
N1 H1 O1 0.92(5) 2.01(5) 2.905(5) 162(5) 2_655
N1 H1 O1 0.92(5) 2.01(5) 2.905(5) 162(5) 2_655
N1 H1 O1 0.92(5) 2.01(5) 2.905(5) 162(5) 2_655
N1 H1 O1 0.92(5) 2.01(5) 2.905(5) 162(5) 2_655
N1 H1 O1 0.92(5) 2.01(5) 2.905(5) 162(5) 2_655

loop_
_geom_torsion_atom_site_label_1
_geom_torsion_atom_site_label_2
_geom_torsion_atom_site_label_3
_geom_torsion_atom_site_label_4
_geom_torsion
O5 Si1 C33 C34 -69.7(9)
C31 Si1 C33 C34 51.6(11)
C32 Si1 C33 C34 168.9(11)
O5 Si1 C33 C35 177.0(11)
C31 Si1 C33 C35 -61.7(13)
C32 Si1 C33 C35 55.6(14)
O5 Si1 C33 C36 56.7(10)
C31 Si1 C33 C36 178.1(11)
C32 Si1 C33 C36 -64.7(13)
O5 Si1' C33' C35' -174.0(18)
C32' Si1' C33' C35' -48(2)
C31' Si1' C33' C35' 65(2)
O5 Si1' C33' C34' -59(2)
C32' Si1' C33' C34' 67(3)
C31' Si1' C33' C34' -180(2)
O5 Si1' C33' C36' 68.2(17)
C32' Si1' C33' C36' -166.1(17)
C31' Si1' C33' C36' -53(2)
C33' Si1' O5 Si1 4.9(7)
C32' Si1' O5 Si1 -117.1(15)
C31' Si1' O5 Si1 114.2(10)
C33 Si1 O5 C7 174.0(4)
C31 Si1 O5 C7 54.1(6)
C32 Si1 O5 C7 -61.2(8)
C33 Si1 O5 Si1' -4.4(4)
C31 Si1 O5 Si1' -124.4(6)
C32 Si1 O5 Si1' 120.4(8)
C10 C1 C2 C3 176.4(4)
C6 C1 C2 C3 -3.8(7)
C1 C2 C3 C4 0.3(8)
C2 C3 C4 C5 2.2(9)
C3 C4 C5 C6 -1.0(8)
C10 C1 C6 C5 -175.3(4)
C2 C1 C6 C5 4.9(6)
C10 C1 C6 C7 3.5(6)
C2 C1 C6 C7 -176.4(4)
C4 C5 C6 C1 -2.6(7)
C4 C5 C6 C7 178.7(5)
Si1 O5 C7 C8 93.8(5)
Si1 O5 C7 C6 -88.7(4)
C1 C6 C7 O5 174.9(4)
C5 C6 C7 O5 -6.3(7)
C1 C6 C7 C8 -7.5(7)
C5 C6 C7 C8 171.2(4)
O5 C7 C8 C9 -175.9(4)
C6 C7 C8 C9 6.7(6)
O5 C7 C8 B1 11.1(7)
C6 C7 C8 B1 -166.4(4)
O4' B1 C8 C7 -149.4(9)
O3' B1 C8 C7 22.6(10)
O3 B1 C8 C7 -55.4(9)
O4 B1 C8 C7 128.7(6)
O4' B1 C8 C9 37.6(11)
O3' B1 C8 C9 -150.4(8)
O3 B1 C8 C9 131.6(7)
O4 B1 C8 C9 -44.2(7)
C7 C8 C9 C10 -1.9(6)
B1 C8 C9 C10 171.2(4)
C7 C8 C9 C19 177.3(4)
B1 C8 C9 C19 -9.5(6)
C8 C9 C10 C1 -2.0(6)
C19 C9 C10 C1 178.7(4)
C8 C9 C10 N1 174.8(4)
C19 C9 C10 N1 -4.4(6)
C6 C1 C10 C9 1.2(6)
C2 C1 C10 C9 -179.0(4)
C6 C1 C10 N1 -175.7(4)
C2 C1 C10 N1 4.1(6)
C11 N1 C10 C9 106.3(5)
C11 N1 C10 C1 -76.7(5)
C10 N1 C11 O1 -176.9(4)
C10 N1 C11 O2 2.6(6)
C12 O2 C11 O1 -6.6(6)
C12 O2 C11 N1 173.9(4)
C11 O2 C12 C13 -85.4(5)
O2 C12 C13 C14 133.4(6)
O2 C12 C13 C18 -49.6(7)
C18 C13 C14 C15 0.9(11)
C12 C13 C14 C15 178.0(7)
C13 C14 C15 C16 0.3(17)
C14 C15 C16 C17 -1(2)
C15 C16 C17 C18 0.8(17)
C14 C13 C18 C17 -1.3(9)
C12 C13 C18 C17 -178.4(6)
C16 C17 C18 C13 0.4(12)
C10 C9 C19 C20' 92.1(17)
C8 C9 C19 C20' -87.2(17)
C10 C9 C19 C20 103.5(10)
C8 C9 C19 C20 -75.8(11)
C10 C9 C19 C24' -86.4(18)
C8 C9 C19 C24' 94.4(18)
C10 C9 C19 C24 -80.2(12)
C8 C9 C19 C24 100.5(12)
O4' B1 O3 C25 -44.4(10)
O3' B1 O3 C25 84.6(10)
O4 B1 O3 C25 9.4(10)
C8 B1 O3 C25 -166.9(8)
O4' B1 O4 C26 69.2(10)
O3' B1 O4 C26 -46.2(10)
O3 B1 O4 C26 12.8(10)
C8 B1 O4 C26 -170.5(8)
C20' C19 C20 C21 -64(12)
C24' C19 C20 C21 3(3)
C24 C19 C20 C21 -4(2)
C9 C19 C20 C21 172.4(12)
C19 C20 C21 C22 28(2)
C20 C21 C22 C23 -60.4(16)
C21 C22 C23 C24 70.8(15)
C20' C19 C24 C23 26(3)
C20 C19 C24 C23 15(2)
C24' C19 C24 C23 -114(18)
C9 C19 C24 C23 -161.2(11)
C22 C23 C24 C19 -48.6(19)
O4' B1 O3' C25' -23(2)
O3 B1 O3' C25' -74.0(18)
O4 B1 O3' C25' 38.7(18)
C8 B1 O3' C25' 164.0(17)
O3' B1 O4' C26' 14(2)
O3 B1 O4' C26' 61(2)
O4 B1 O4' C26' -61(2)
C8 B1 O4' C26' -173.6(19)
C20 C19 C20' C21' 131(14)
C24' C19 C20' C21' 11(3)
C24 C19 C20' C21' 6(3)
C9 C19 C20' C21' -167.2(15)
C19 C20' C21' C22' -36(3)
C20' C21' C22' C23' 62(3)
C21' C22' C23' C24' -62(3)
C20' C19 C24' C23' -13(4)
C20 C19 C24' C23' -25(4)
C24 C19 C24' C23' 30(14)
C9 C19 C24' C23' 166(2)
C22' C23' C24' C19 37(4)
B1 O3 C25 C26 -27.7(15)
B1 O3 C25 C30 -149.0(10)
B1 O3 C25 C29 94.9(12)
O3 C25 C26 O4 33.4(16)
C30 C25 C26 O4 149.4(11)
C29 C25 C26 O4 -81.7(13)
O3 C25 C26 C28 148.5(12)
C30 C25 C26 C28 -95.5(18)
C29 C25 C26 C28 33.3(17)
O3 C25 C26 C27 -80.0(13)
C30 C25 C26 C27 36.0(16)
C29 C25 C26 C27 164.8(12)
B1 O4 C26 C25 -29.6(15)
B1 O4 C26 C28 -150.7(11)
B1 O4 C26 C27 91.8(13)
B1 O3' C25' C26' 22(4)
B1 O3' C25' C30' 152(2)
B1 O3' C25' C29' -83(3)
O3' C25' C26' C28' -136(3)
C30' C25' C26' C28' 98(5)
C29' C25' C26' C28' -11(5)
O3' C25' C26' O4' -13(4)
C30' C25' C26' O4' -139(2)
C29' C25' C26' O4' 112(2)
O3' C25' C26' C27' 86(3)
C30' C25' C26' C27' -41(4)
C29' C25' C26' C27' -149(2)
B1 O4' C26' C28' 136(2)
B1 O4' C26' C25' 0(3)
B1 O4' C26' C27' -114(2)
